data_2232576
loop_
_publ_author_name
'Sekar, M.'
'Velmurugan, R.'
'Chandramohan, A.'
'Ramesh, P.'
'Ponnuswamy, M. N.'

_publ_section_title
;
 2-(6-Methyl-2,3,4,9-tetrahydro-1<i>H</i>-carbazol-1-ylidene)propanedinitrile
;
_journal_coeditor_code BT5683
_journal_issue 12
_journal_name_full 'Acta Crystallographica Section E'
_journal_page_first o3270
_journal_paper_doi 10.1107/S160053681104654X
_journal_volume 67
_journal_year 2011
_chemical_formula_iupac 'C16 H13 N3'
_chemical_formula_moiety 'C16 H13 N3'
_chemical_formula_sum 'C16 H13 N3'
_chemical_formula_weight 247.29
_chemical_name_common
;
2-(6-Methyl-1,2,3,4-Tetrahydro-9H-carbazol-1-ylidene)propanedinitrile
;
_chemical_name_systematic
;
2-(6-Methyl-2,3,4,9-tetrahydro-1<i>H</i>-carbazol-1-ylidene)propanedinitrile
;
_space_group_IT_number 2
_symmetry_cell_setting triclinic
_symmetry_space_group_name_Hall '-P 1'
_symmetry_space_group_name_H-M 'P -1'
_atom_sites_solution_hydrogens geom
_atom_sites_solution_primary direct
_atom_sites_solution_secondary difmap
_audit_creation_method SHELXL-97
_cell_angle_alpha 88.395(6)
_cell_angle_beta 71.392(7)
_cell_angle_gamma 71.217(6)
_cell_formula_units_Z 2
_cell_length_a 7.6396(9)
_cell_length_b 8.4381(8)
_cell_length_c 10.8967(13)
_cell_measurement_reflns_used 1675
_cell_measurement_temperature 296(2)
_cell_measurement_theta_max 30.62
_cell_measurement_theta_min 1.98
_cell_volume 628.08(13)
_computing_cell_refinement 'SAINT-Plus (Bruker, 1998)'
_computing_data_collection 'SMART (Bruker, 1998)'
_computing_data_reduction 'SAINT-Plus (Bruker, 1998)'
_computing_molecular_graphics 'ORTEP-3 (Farrugia, 1997)'
_computing_publication_material 'SHELXL97 (Sheldrick, 2008) and PLATON (Spek, 2009)'
_computing_structure_refinement 'SHELXL97 (Sheldrick, 2008)'
_computing_structure_solution 'SHELXS97 (Sheldrick, 2008)'
_diffrn_ambient_temperature 296(2)
_diffrn_measured_fraction_theta_full 0.991
_diffrn_measured_fraction_theta_max 0.957
_diffrn_measurement_device_type 'Bruker SMART APEX CCD detector'
_diffrn_measurement_method '\w scans'
_diffrn_radiation_monochromator graphite
_diffrn_radiation_source 'fine-focus sealed tube'
_diffrn_radiation_type MoK\a
_diffrn_radiation_wavelength 0.71073
_diffrn_reflns_av_R_equivalents 0.0259
_diffrn_reflns_av_sigmaI/netI 0.0271
_diffrn_reflns_limit_h_max 10
_diffrn_reflns_limit_h_min -10
_diffrn_reflns_limit_k_max 11
_diffrn_reflns_limit_k_min -12
_diffrn_reflns_limit_l_max 15
_diffrn_reflns_limit_l_min -15
_diffrn_reflns_number 12507
_diffrn_reflns_theta_full 25.00
_diffrn_reflns_theta_max 30.62
_diffrn_reflns_theta_min 1.98
_exptl_absorpt_coefficient_mu 0.080
_exptl_absorpt_correction_T_max 0.988
_exptl_absorpt_correction_T_min 0.986
_exptl_absorpt_correction_type multi-scan
_exptl_absorpt_process_details '(SADABS; Bruker, 1998)'
_exptl_crystal_colour Brown
_exptl_crystal_density_diffrn 1.308
_exptl_crystal_density_method 'not measured'
_exptl_crystal_description Block
_exptl_crystal_F_000 260
_exptl_crystal_size_max 0.17
_exptl_crystal_size_mid 0.16
_exptl_crystal_size_min 0.15
_refine_diff_density_max 0.316
_refine_diff_density_min -0.187
_refine_ls_extinction_method none
_refine_ls_goodness_of_fit_ref 1.033
_refine_ls_hydrogen_treatment mixed
_refine_ls_matrix_type full
_refine_ls_number_parameters 177
_refine_ls_number_reflns 3692
_refine_ls_number_restraints 0
_refine_ls_restrained_S_all 1.033
_refine_ls_R_factor_all 0.0654
_refine_ls_R_factor_gt 0.0501
_refine_ls_shift/su_max 0.000
_refine_ls_shift/su_mean 0.000
_refine_ls_structure_factor_coef Fsqd
_refine_ls_weighting_details 'calc w=1/[\s^2^(Fo^2^)+(0.0895P)^2^+0.0632P] where P=(Fo^2^+2Fc^2^)/3'
_refine_ls_weighting_scheme calc
_refine_ls_wR_factor_gt 0.1404
_refine_ls_wR_factor_ref 0.1541
_reflns_number_gt 2815
_reflns_number_total 3692
_reflns_threshold_expression I>2\s(I)
_cod_data_source_file bt5683.cif
_cod_data_source_block I
_cod_original_cell_volume 628.08(12)
_cod_database_code 2232576
_cod_database_fobs_code 2232576

loop_
_symmetry_equiv_pos_as_xyz
'x, y, z'
'-x, -y, -z'

loop_
_atom_site_type_symbol
_atom_site_label
_atom_site_fract_x
_atom_site_fract_y
_atom_site_fract_z
_atom_site_U_iso_or_equiv
_atom_site_adp_type
_atom_site_calc_flag
_atom_site_refinement_flags
_atom_site_occupancy
_atom_site_symmetry_multiplicity
N N1 0.19262(15) 1.14409(12) 0.48492(9) 0.0374(2) Uani d . 1 1
H H1 0.140(3) 1.251(3) 0.4900(18) 0.073(5) Uiso d . 1 1
C C2 0.16168(16) 1.03889(13) 0.58442(11) 0.0348(2) Uani d . 1 1
C C3 0.02788(16) 1.08208(13) 0.71382(10) 0.0352(2) Uani d . 1 1
C C4 0.04245(19) 0.94137(16) 0.80188(12) 0.0446(3) Uani d . 1 1
H H4A -0.0838 0.9623 0.8687 0.054 Uiso calc R 1 1
H H4B 0.1358 0.9420 0.8447 0.054 Uiso calc R 1 1
C C5 0.1046(2) 0.76799(16) 0.73322(13) 0.0480(3) Uani d . 1 1
H H5A 0.1234 0.6840 0.7947 0.058 Uiso calc R 1 1
H H5B 0.0007 0.7603 0.7033 0.058 Uiso calc R 1 1
C C6 0.29157(19) 0.73000(15) 0.61842(13) 0.0452(3) Uani d . 1 1
H H6A 0.4026 0.7046 0.6494 0.054 Uiso calc R 1 1
H H6B 0.3079 0.6323 0.5656 0.054 Uiso calc R 1 1
C C7 0.28556(17) 0.87609(14) 0.53817(11) 0.0370(2) Uani d . 1 1
C C8 0.39448(16) 0.88053(13) 0.40647(11) 0.0363(2) Uani d . 1 1
C C9 0.53599(18) 0.75647(15) 0.30953(12) 0.0429(3) Uani d . 1 1
H H9 0.5779 0.6452 0.3286 0.051 Uiso calc R 1 1
C C10 0.61190(18) 0.80110(15) 0.18626(12) 0.0430(3) Uani d . 1 1
C C11 0.54686(18) 0.97060(16) 0.15997(12) 0.0427(3) Uani d . 1 1
H H11 0.5987 0.9992 0.0763 0.051 Uiso calc R 1 1
C C12 0.41057(17) 1.09577(15) 0.25181(11) 0.0400(3) Uani d . 1 1
H H12 0.3713 1.2069 0.2319 0.048 Uiso calc R 1 1
C C13 0.33323(16) 1.04906(14) 0.37662(11) 0.0350(2) Uani d . 1 1
C C14 -0.10538(18) 1.23850(15) 0.76265(11) 0.0402(3) Uani d . 1 1
C C15 -0.1323(2) 1.38051(16) 0.68896(13) 0.0507(3) Uani d . 1 1
N N16 -0.1573(2) 1.49658(16) 0.63094(14) 0.0757(4) Uani d . 1 1
C C17 -0.2293(2) 1.26880(16) 0.89586(12) 0.0459(3) Uani d . 1 1
N N18 -0.3258(2) 1.29469(17) 1.00271(12) 0.0639(4) Uani d . 1 1
C C19 0.7624(2) 0.67329(19) 0.07853(15) 0.0603(4) Uani d . 1 1
H H19A 0.8867 0.6900 0.0587 0.090 Uiso calc R 1 1
H H19B 0.7228 0.6862 0.0026 0.090 Uiso calc R 1 1
H H19C 0.7735 0.5623 0.1057 0.090 Uiso calc R 1 1

loop_
_atom_site_aniso_label
_atom_site_aniso_U_11
_atom_site_aniso_U_22
_atom_site_aniso_U_33
_atom_site_aniso_U_12
_atom_site_aniso_U_13
_atom_site_aniso_U_23
N1 0.0432(5) 0.0282(5) 0.0350(5) -0.0081(4) -0.0091(4) 0.0063(4)
C2 0.0378(5) 0.0310(5) 0.0351(5) -0.0105(4) -0.0126(4) 0.0079(4)
C3 0.0371(6) 0.0354(5) 0.0354(6) -0.0134(4) -0.0140(4) 0.0074(4)
C4 0.0483(7) 0.0428(6) 0.0390(6) -0.0122(5) -0.0131(5) 0.0138(5)
C5 0.0533(7) 0.0390(6) 0.0503(7) -0.0155(5) -0.0161(6) 0.0180(5)
C6 0.0508(7) 0.0323(5) 0.0477(7) -0.0084(5) -0.0161(5) 0.0126(5)
C7 0.0387(6) 0.0325(5) 0.0394(6) -0.0109(4) -0.0134(4) 0.0084(4)
C8 0.0372(6) 0.0308(5) 0.0394(6) -0.0102(4) -0.0119(4) 0.0059(4)
C9 0.0421(6) 0.0322(5) 0.0473(7) -0.0083(5) -0.0095(5) 0.0034(5)
C10 0.0411(6) 0.0385(6) 0.0435(6) -0.0111(5) -0.0075(5) -0.0010(5)
C11 0.0436(6) 0.0428(6) 0.0383(6) -0.0153(5) -0.0081(5) 0.0044(5)
C12 0.0436(6) 0.0345(5) 0.0384(6) -0.0118(5) -0.0104(5) 0.0087(4)
C13 0.0364(5) 0.0314(5) 0.0355(5) -0.0104(4) -0.0110(4) 0.0051(4)
C14 0.0452(6) 0.0370(6) 0.0361(6) -0.0138(5) -0.0100(5) 0.0040(4)
C15 0.0575(8) 0.0348(6) 0.0448(7) -0.0081(5) -0.0038(6) 0.0020(5)
N16 0.0935(10) 0.0380(6) 0.0602(8) -0.0035(6) 0.0026(7) 0.0117(5)
C17 0.0528(7) 0.0391(6) 0.0413(6) -0.0140(5) -0.0107(5) 0.0027(5)
N18 0.0785(9) 0.0543(7) 0.0450(7) -0.0193(6) -0.0046(6) 0.0014(5)
C19 0.0588(9) 0.0472(8) 0.0544(8) -0.0072(6) -0.0008(7) -0.0068(6)

loop_
_atom_type_symbol
_atom_type_description
_atom_type_scat_dispersion_real
_atom_type_scat_dispersion_imag
_atom_type_scat_source
C C 0.0033 0.0016 'International Tables Vol C Tables 4.2.6.8 and 6.1.1.4'
H H 0.0000 0.0000 'International Tables Vol C Tables 4.2.6.8 and 6.1.1.4'
N N 0.0061 0.0033 'International Tables Vol C Tables 4.2.6.8 and 6.1.1.4'

loop_
_geom_angle_atom_site_label_1
_geom_angle_atom_site_label_2
_geom_angle_atom_site_label_3
_geom_angle
C13 N1 C2 108.39(9)
C13 N1 H1 124.4(13)
C2 N1 H1 127.0(13)
C7 C2 N1 108.68(10)
C7 C2 C3 123.14(10)
N1 C2 C3 128.18(10)
C14 C3 C2 125.69(10)
C14 C3 C4 119.19(10)
C2 C3 C4 115.11(10)
C3 C4 C5 114.33(10)
C3 C4 H4A 108.7
C5 C4 H4A 108.7
C3 C4 H4B 108.7
C5 C4 H4B 108.7
H4A C4 H4B 107.6
C6 C5 C4 112.68(11)
C6 C5 H5A 109.1
C4 C5 H5A 109.1
C6 C5 H5B 109.1
C4 C5 H5B 109.1
H5A C5 H5B 107.8
C7 C6 C5 110.49(10)
C7 C6 H6A 109.6
C5 C6 H6A 109.6
C7 C6 H6B 109.6
C5 C6 H6B 109.6
H6A C6 H6B 108.1
C2 C7 C8 107.42(10)
C2 C7 C6 123.45(11)
C8 C7 C6 129.13(11)
C9 C8 C13 119.72(10)
C9 C8 C7 133.50(11)
C13 C8 C7 106.76(10)
C10 C9 C8 119.53(11)
C10 C9 H9 120.2
C8 C9 H9 120.2
C9 C10 C11 119.15(11)
C9 C10 C19 121.77(12)
C11 C10 C19 119.08(12)
C12 C11 C10 123.24(11)
C12 C11 H11 118.4
C10 C11 H11 118.4
C11 C12 C13 117.21(11)
C11 C12 H12 121.4
C13 C12 H12 121.4
N1 C13 C12 130.09(10)
N1 C13 C8 108.75(10)
C12 C13 C8 121.14(10)
C3 C14 C15 124.22(11)
C3 C14 C17 120.91(11)
C15 C14 C17 114.87(11)
N16 C15 C14 178.80(16)
N18 C17 C14 178.61(15)
C10 C19 H19A 109.5
C10 C19 H19B 109.5
H19A C19 H19B 109.5
C10 C19 H19C 109.5
H19A C19 H19C 109.5
H19B C19 H19C 109.5

loop_
_geom_bond_atom_site_label_1
_geom_bond_atom_site_label_2
_geom_bond_distance
N1 C13 1.3708(15)
N1 C2 1.3918(14)
N1 H1 0.86(2)
C2 C7 1.3906(16)
C2 C3 1.4265(16)
C3 C14 1.3747(16)
C3 C4 1.5040(15)
C4 C5 1.5209(18)
C4 H4A 0.9700
C4 H4B 0.9700
C5 C6 1.5150(19)
C5 H5A 0.9700
C5 H5B 0.9700
C6 C7 1.4884(15)
C6 H6A 0.9700
C6 H6B 0.9700
C7 C8 1.4172(16)
C8 C9 1.4088(16)
C8 C13 1.4106(15)
C9 C10 1.3775(18)
C9 H9 0.9300
C10 C11 1.4088(17)
C10 C19 1.5081(18)
C11 C12 1.3738(17)
C11 H11 0.9300
C12 C13 1.4004(16)
C12 H12 0.9300
C14 C15 1.4198(17)
C14 C17 1.4340(17)
C15 N16 1.1478(18)
C17 N18 1.1445(17)
C19 H19A 0.9600
C19 H19B 0.9600
C19 H19C 0.9600

loop_
_geom_hbond_atom_site_label_D
_geom_hbond_atom_site_label_H
_geom_hbond_atom_site_label_A
_geom_hbond_site_symmetry_A
_geom_hbond_distance_DH
_geom_hbond_distance_HA
_geom_hbond_distance_DA
_geom_hbond_angle_DHA
N1 H1 N16 1 0.86(2) 2.59(2) 3.3099(17) 141.4(16)
N1 H1 N16 2_586 0.86(2) 2.49(2) 3.2150(17) 142.8(16)

loop_
_geom_torsion_atom_site_label_1
_geom_torsion_atom_site_label_2
_geom_torsion_atom_site_label_3
_geom_torsion_atom_site_label_4
_geom_torsion
C13 N1 C2 C7 0.46(13)
C13 N1 C2 C3 -179.37(11)
C7 C2 C3 C14 -176.13(11)
N1 C2 C3 C14 3.69(19)
C7 C2 C3 C4 5.41(16)
N1 C2 C3 C4 -174.77(10)
C14 C3 C4 C5 149.75(12)
C2 C3 C4 C5 -31.69(15)
C3 C4 C5 C6 52.95(15)
C4 C5 C6 C7 -45.23(15)
N1 C2 C7 C8 -0.54(13)
C3 C2 C7 C8 179.31(10)
N1 C2 C7 C6 -179.76(10)
C3 C2 C7 C6 0.08(18)
C5 C6 C7 C2 20.28(17)
C5 C6 C7 C8 -158.76(12)
C2 C7 C8 C9 -177.97(13)
C6 C7 C8 C9 1.2(2)
C2 C7 C8 C13 0.41(13)
C6 C7 C8 C13 179.58(11)
C13 C8 C9 C10 -0.50(18)
C7 C8 C9 C10 177.73(12)
C8 C9 C10 C11 0.34(19)
C8 C9 C10 C19 -179.48(12)
C9 C10 C11 C12 0.3(2)
C19 C10 C11 C12 -179.91(13)
C10 C11 C12 C13 -0.68(19)
C2 N1 C13 C12 178.08(11)
C2 N1 C13 C8 -0.20(13)
C11 C12 C13 N1 -177.58(11)
C11 C12 C13 C8 0.51(18)
C9 C8 C13 N1 178.52(10)
C7 C8 C13 N1 -0.13(13)
C9 C8 C13 C12 0.06(17)
C7 C8 C13 C12 -178.59(10)
C2 C3 C14 C15 1.6(2)
C4 C3 C14 C15 -179.95(12)
C2 C3 C14 C17 -178.17(11)
C4 C3 C14 C17 0.23(17)
C3 C14 C15 N16 159(8)
C17 C14 C15 N16 -22(9)
C3 C14 C17 N18 105(7)
C15 C14 C17 N18 -74(7)

loop_
_cod_related_entry_id
_cod_related_entry_database
_cod_related_entry_code
1 ChemSpider 30657191
